data_9008166
loop_
_publ_author_name
'Matsumoto, T.'
'Nowacki, W.'

_publ_section_title
;
 The crystal structure of trechmannite, AgAsS2
;
_journal_name_full 'Zeitschrift fur Kristallographie'
_journal_page_first 163
_journal_page_last 177
_journal_volume 129
_journal_year 1969
_chemical_compound_source 'Lengenbach quarry, Binnatal, Canton Wallis, Switzerland'
_chemical_formula_sum 'Ag As S2'
_chemical_name_mineral Trechmannite
_space_group_IT_number 148
_symmetry_space_group_name_Hall '-R 3'
_symmetry_space_group_name_H-M 'R -3 :H'
_cell_angle_alpha 90
_cell_angle_beta 90
_cell_angle_gamma 120
_cell_length_a 13.98
_cell_length_b 13.98
_cell_length_c 9.12
_cell_formula_units_Z 18
_cell_volume 1543.618
_database_code_amcsd 0010682
_exptl_crystal_density_diffrn 4.781
_cod_original_sg_symbol_H-M 'R -3'
_cod_database_code 9008166

loop_
_space_group_symop_operation_xyz
x,y,z
2/3+x,1/3+y,1/3+z
1/3+x,2/3+y,2/3+z
y,-x+y,-z
2/3+y,1/3-x+y,1/3-z
1/3+y,2/3-x+y,2/3-z
-x+y,-x,z
2/3-x+y,1/3-x,1/3+z
1/3-x+y,2/3-x,2/3+z
-x,-y,-z
2/3-x,1/3-y,1/3-z
1/3-x,2/3-y,2/3-z
-y,x-y,z
2/3-y,1/3+x-y,1/3+z
1/3-y,2/3+x-y,2/3+z
x-y,x,-z
2/3+x-y,1/3+x,1/3-z
1/3+x-y,2/3+x,2/3-z

loop_
_atom_site_aniso_label
_atom_site_aniso_U_11
_atom_site_aniso_U_22
_atom_site_aniso_U_33
_atom_site_aniso_U_12
_atom_site_aniso_U_13
_atom_site_aniso_U_23
Ag 0.02874 0.02577 0.03392 0.01225 0.00263 -0.00280
As 0.02072 0.02012 0.02364 0.01002 0.00034 0.00017
S1 0.01485 0.01582 0.01997 0.00594 -0.00106 -0.00089
S2 0.01693 0.01686 0.02086 0.00839 -0.00207 0.00106

loop_
_atom_site_label
_atom_site_fract_x
_atom_site_fract_y
_atom_site_fract_z
Ag 0.33300 0.08220 0.98800
As 0.62220 0.17000 0.02270
S1 0.36080 0.11010 0.49960
S2 0.62430 0.17520 0.52190

loop_
_cod_related_entry_id
_cod_related_entry_database
_cod_related_entry_code
1 AMCSD 0010682
